data_4330262
loop_
_publ_author_name
'David D. Schnaars'
'Richard E. Wilson'

_publ_contact_author_address
;CSE/200 
Argonne National Laboratory
9600 S. Cass Avenue
Argonne, IL 60439
;
_publ_contact_author_email rewilson@anl.gov
_publ_contact_author_name 'Richard E. Wilson'
_publ_contact_author_phone 630-252-1288
_publ_section_title
;
 Uranium(IV) Sulfates: Investigating Structural Periodicity in the
 Tetravalent Actinides
;
_journal_name_full 'Inorganic Chemistry'
_journal_page_first 9481
_journal_page_last 9490
_journal_paper_doi 10.1021/ic301291w
_journal_volume 51
_journal_year 2012
_chemical_formula_sum 'H18 O17 S2 U'
_chemical_formula_weight 592.29
_chemical_name_systematic
; 
 ? 
;
_space_group_IT_number 11
_symmetry_cell_setting monoclinic
_symmetry_space_group_name_Hall '-P 2yb'
_symmetry_space_group_name_H-M 'P 1 21/m 1'
_atom_sites_solution_hydrogens none
_atom_sites_solution_primary direct
_atom_sites_solution_secondary difmap
_audit_creation_method SHELXL-97
_cell_angle_alpha 90.00
_cell_angle_beta 97.853(2)
_cell_angle_gamma 90.00
_cell_formula_units_Z 2
_cell_length_a 7.1755(10)
_cell_length_b 12.0865(16)
_cell_length_c 7.9343(11)
_cell_measurement_reflns_used 2669
_cell_measurement_temperature 100(2)
_cell_measurement_theta_max 33.14
_cell_measurement_theta_min 4.25
_cell_volume 681.66(16)
_computing_structure_refinement 'SHELXL-97 (Sheldrick, 2008)'
_computing_structure_solution 'SHELXS-97 (Sheldrick, 2008)'
_diffrn_ambient_temperature 100(2)
_diffrn_measured_fraction_theta_full 0.986
_diffrn_measured_fraction_theta_max 0.986
_diffrn_measurement_device_type 'BRUKER APEX II'
_diffrn_measurement_method '0.5 deg w/ exposures'
_diffrn_radiation_monochromator graphite
_diffrn_radiation_source 'fine-focus sealed tube'
_diffrn_radiation_type MoK\a
_diffrn_radiation_wavelength 0.71073
_diffrn_reflns_av_R_equivalents 0.0000
_diffrn_reflns_av_sigmaI/netI 0.0297
_diffrn_reflns_limit_h_max 10
_diffrn_reflns_limit_h_min -11
_diffrn_reflns_limit_k_max 18
_diffrn_reflns_limit_k_min 0
_diffrn_reflns_limit_l_max 12
_diffrn_reflns_limit_l_min 0
_diffrn_reflns_number 2669
_diffrn_reflns_theta_full 33.14
_diffrn_reflns_theta_max 33.14
_diffrn_reflns_theta_min 4.25
_exptl_absorpt_coefficient_mu 12.302
_exptl_absorpt_correction_T_max 0.3639
_exptl_absorpt_correction_T_min 0.2390
_exptl_absorpt_correction_type multi-scan
_exptl_absorpt_process_details TWINABS
_exptl_crystal_colour green
_exptl_crystal_density_diffrn 2.886
_exptl_crystal_description block
_exptl_crystal_F_000 556
_exptl_crystal_size_max 0.16
_exptl_crystal_size_mid 0.10
_exptl_crystal_size_min 0.10
_refine_diff_density_max 2.842
_refine_diff_density_min -1.854
_refine_diff_density_rms 0.268
_refine_ls_extinction_method none
_refine_ls_goodness_of_fit_ref 1.067
_refine_ls_hydrogen_treatment none
_refine_ls_matrix_type full
_refine_ls_number_parameters 98
_refine_ls_number_reflns 2669
_refine_ls_number_restraints 0
_refine_ls_restrained_S_all 1.067
_refine_ls_R_factor_all 0.0297
_refine_ls_R_factor_gt 0.0273
_refine_ls_shift/su_max 0.000
_refine_ls_shift/su_mean 0.000
_refine_ls_structure_factor_coef Fsqd
_refine_ls_weighting_details 'calc w=1/[\s^2^(Fo^2^)+(0.0448P)^2^+1.8356P] where P=(Fo^2^+2Fc^2^)/3'
_refine_ls_weighting_scheme calc
_refine_ls_wR_factor_gt 0.0726
_refine_ls_wR_factor_ref 0.0738
_reflns_number_gt 2505
_reflns_number_total 2669
_reflns_threshold_expression >2sigma(I)
_cod_data_source_file ic301291w_si_003_1.cif
_cod_data_source_block 1
_cod_database_code 4330262

loop_
_symmetry_equiv_pos_as_xyz
'x, y, z'
'-x, y+1/2, -z'
'-x, -y, -z'
'x, -y-1/2, z'

loop_
_atom_site_label
_atom_site_type_symbol
_atom_site_fract_x
_atom_site_fract_y
_atom_site_fract_z
_atom_site_U_iso_or_equiv
_atom_site_adp_type
_atom_site_occupancy
_atom_site_symmetry_multiplicity
_atom_site_calc_flag
_atom_site_refinement_flags
O7 O 0.5932(4) 0.6217(2) 0.8997(4) 0.0133(5) Uani 1 1 d .
O9 O 0.3928(6) 0.7500 0.6542(5) 0.0125(7) Uani 1 2 d S
U1 U 0.73742(2) 0.7500 0.71955(2) 0.00720(6) Uani 1 2 d S
S1 S 1.10334(12) 0.52650(7) 0.75866(11) 0.00780(15) Uani 1 1 d .
O5 O 0.9266(6) 0.7500 1.0000(5) 0.0128(7) Uani 1 2 d S
O10 O 0.6587(6) 0.1365(3) 0.7431(5) 0.0259(8) Uani 1 1 d .
O6 O 0.9518(6) 0.7500 0.5036(5) 0.0116(7) Uani 1 2 d S
O1 O 0.9280(4) 0.5927(2) 0.7561(4) 0.0123(5) Uani 1 1 d .
O2 O 1.1945(4) 0.5565(2) 0.6102(4) 0.0108(5) Uani 1 1 d .
O3 O 1.2288(4) 0.5499(2) 0.9169(4) 0.0139(5) Uani 1 1 d .
O4 O 1.0503(4) 0.4085(2) 0.7513(4) 0.0117(5) Uani 1 1 d .
O8 O 0.6210(4) 0.6152(2) 0.5098(4) 0.0138(5) Uani 1 1 d .

loop_
_atom_site_aniso_label
_atom_site_aniso_U_11
_atom_site_aniso_U_22
_atom_site_aniso_U_33
_atom_site_aniso_U_23
_atom_site_aniso_U_13
_atom_site_aniso_U_12
O7 0.0124(12) 0.0129(12) 0.0142(13) 0.0033(10) 0.0008(10) -0.0016(10)
O9 0.0111(17) 0.0110(16) 0.0146(18) 0.000 -0.0011(14) 0.000
U1 0.00680(9) 0.00727(9) 0.00737(9) 0.000 0.00033(6) 0.000
S1 0.0076(3) 0.0076(3) 0.0080(3) 0.0000(3) 0.0004(3) 0.0006(3)
O5 0.0162(18) 0.0122(17) 0.0088(16) 0.000 -0.0023(14) 0.000
O10 0.035(2) 0.0225(17) 0.0216(17) 0.0087(13) 0.0088(14) 0.0117(15)
O6 0.0148(18) 0.0087(16) 0.0119(17) 0.000 0.0041(14) 0.000
O1 0.0116(12) 0.0096(11) 0.0164(13) 0.0008(10) 0.0039(10) 0.0051(9)
O2 0.0109(12) 0.0114(12) 0.0107(12) 0.0002(9) 0.0031(9) 0.0000(9)
O3 0.0151(13) 0.0157(13) 0.0096(12) 0.0002(10) -0.0025(10) -0.0022(10)
O4 0.0152(12) 0.0074(11) 0.0125(12) 0.0003(10) 0.0013(10) -0.0011(9)
O8 0.0124(12) 0.0118(12) 0.0167(13) -0.0047(10) 0.0000(10) 0.0002(10)

loop_
_atom_type_symbol
_atom_type_description
_atom_type_scat_dispersion_real
_atom_type_scat_dispersion_imag
_atom_type_scat_source
H H 0.0000 0.0000 'International Tables Vol C Tables 4.2.6.8 and 6.1.1.4'
O O 0.0106 0.0060 'International Tables Vol C Tables 4.2.6.8 and 6.1.1.4'
S S 0.1246 0.1234 'International Tables Vol C Tables 4.2.6.8 and 6.1.1.4'
U U -9.6767 9.6646 'International Tables Vol C Tables 4.2.6.8 and 6.1.1.4'

loop_
_geom_angle_atom_site_label_1
_geom_angle_atom_site_label_2
_geom_angle_atom_site_label_3
_geom_angle
_geom_angle_site_symmetry_1
_geom_angle_site_symmetry_3
O1 U1 O1 108.88(15) 4_575 .
O1 U1 O8 141.44(11) 4_575 .
O1 U1 O8 71.08(10) . .
O1 U1 O8 71.08(10) 4_575 4_575
O1 U1 O8 141.44(11) . 4_575
O8 U1 O8 85.68(15) . 4_575
O1 U1 O7 137.24(11) 4_575 .
O1 U1 O7 72.38(10) . .
O8 U1 O7 80.71(10) . .
O8 U1 O7 134.86(10) 4_575 .
O1 U1 O7 72.38(10) 4_575 4_575
O1 U1 O7 137.24(11) . 4_575
O8 U1 O7 134.86(10) . 4_575
O8 U1 O7 80.72(10) 4_575 4_575
O7 U1 O7 79.19(15) . 4_575
O1 U1 O5 69.14(9) 4_575 .
O1 U1 O5 69.14(9) . .
O8 U1 O5 136.90(7) . .
O8 U1 O5 136.90(7) 4_575 .
O7 U1 O5 72.12(10) . .
O7 U1 O5 72.13(10) 4_575 .
O1 U1 O6 71.01(9) 4_575 .
O1 U1 O6 71.01(9) . .
O8 U1 O6 72.98(10) . .
O8 U1 O6 72.98(10) 4_575 .
O7 U1 O6 140.12(7) . .
O7 U1 O6 140.12(7) 4_575 .
O5 U1 O6 108.22(14) . .
O1 U1 O9 125.56(7) 4_575 .
O1 U1 O9 125.56(7) . .
O8 U1 O9 66.92(10) . .
O8 U1 O9 66.92(10) 4_575 .
O7 U1 O9 68.13(10) . .
O7 U1 O9 68.13(10) 4_575 .
O5 U1 O9 127.62(14) . .
O6 U1 O9 124.16(14) . .
O2 S1 O3 110.48(18) . .
O2 S1 O4 110.32(17) . .
O3 S1 O4 110.18(17) . .
O2 S1 O1 108.92(17) . .
O3 S1 O1 109.02(18) . .
O4 S1 O1 107.85(17) . .
S1 O1 U1 156.68(18) . .

loop_
_geom_bond_atom_site_label_1
_geom_bond_atom_site_label_2
_geom_bond_distance
_geom_bond_site_symmetry_2
O7 U1 2.434(3) .
O9 U1 2.456(4) .
U1 O1 2.337(3) 4_575
U1 O1 2.337(3) .
U1 O8 2.396(3) .
U1 O8 2.396(3) 4_575
U1 O7 2.434(3) 4_575
U1 O5 2.443(4) .
U1 O6 2.454(4) .
S1 O2 1.469(3) .
S1 O3 1.469(3) .
S1 O4 1.475(3) .
S1 O1 1.489(3) .
